data_1534861
loop_
_publ_author_name
'Shpanchenko, R.V.'
'Antipov, E.V.'
'Kovba, L.M.'

_publ_section_title
;
 Ba2ZrO4 and its crystalline hydrates
;
_journal_name_full 'Zhurnal Neorganicheskoi Khimii'
_journal_page_first 599
_journal_page_last 605
_journal_volume 38
_journal_year 1993
_chemical_formula_sum 'Ba2 O4 Zr'
_chemical_name_systematic 'Ba2 Zr O4'
_space_group_IT_number 139
_symmetry_space_group_name_Hall '-I 4 2'
_symmetry_space_group_name_H-M 'I 4/m m m'
_cell_angle_alpha 90
_cell_angle_beta 90
_cell_angle_gamma 90
_cell_formula_units_Z 2
_cell_length_a 4.2045
_cell_length_b 4.2045
_cell_length_c 13.587
_cell_volume 240.189
_citation_journal_id_ASTM ZNOKAQ
_cod_data_source_file Shpanchenko_ZNOKAQ_1993_1357.cif
_cod_data_source_block Ba2O4Zr1
_cod_original_cell_volume 240.1886
_cod_original_formula_sum 'Ba2 O4 Zr1'
_cod_database_code 1534861

loop_
_symmetry_equiv_pos_as_xyz
x,y,z
-y,x,z
-x,-y,z
y,-x,z
x,-y,-z
y,x,-z
-x,y,-z
-y,-x,-z
-x,-y,-z
y,-x,-z
x,y,-z
-y,x,-z
-x,y,z
-y,-x,z
x,-y,z
y,x,z
x+1/2,y+1/2,z+1/2
-y+1/2,x+1/2,z+1/2
-x+1/2,-y+1/2,z+1/2
y+1/2,-x+1/2,z+1/2
x+1/2,-y+1/2,-z+1/2
y+1/2,x+1/2,-z+1/2
-x+1/2,y+1/2,-z+1/2
-y+1/2,-x+1/2,-z+1/2
-x+1/2,-y+1/2,-z+1/2
y+1/2,-x+1/2,-z+1/2
x+1/2,y+1/2,-z+1/2
-y+1/2,x+1/2,-z+1/2
-x+1/2,y+1/2,z+1/2
-y+1/2,-x+1/2,z+1/2
x+1/2,-y+1/2,z+1/2
y+1/2,x+1/2,z+1/2

loop_
_atom_site_label
_atom_site_type_symbol
_atom_site_fract_x
_atom_site_fract_y
_atom_site_fract_z
_atom_site_occupancy
_atom_site_U_iso_or_equiv
O2 O-2 0 0 0.172 1 0.0
Ba1 Ba+2 0 0 0.3524 1 0.0
Zr1 Zr+4 0 0 0 1 0.0
O1 O-2 0 0.5 0 1 0.0
